data_4100649
loop_
_publ_author_name
'Cametti, Massimo'
'Nissinen, Maija'
'Dalla Cort, Antonella'
'Mandolini, Luigi'
'Rissanen, Kari'

_publ_section_title
;
 Recognition of Alkali Metal Halide Contact Ion Pairs by Uranyl--Salophen
 Receptors Bearing Aromatic Sidearms. The Role of Cation--\p Interactions
;
_journal_coden_ASTM JACSAT
_journal_issue 11
_journal_name_full 'Journal of the American Chemical Society'
_journal_page_first 3831
_journal_page_last 3837
_journal_paper_doi 10.1021/ja042807n
_journal_volume 127
_journal_year 2005
_chemical_formula_sum 'C22 H17 N3 O4 U'
_chemical_formula_weight 625.42
_space_group_IT_number 36
_symmetry_cell_setting orthorhombic
_symmetry_space_group_name_Hall 'C 2c -2c'
_symmetry_space_group_name_H-M 'C c m 21'
_cell_angle_alpha 90.00
_cell_angle_beta 90.00
_cell_angle_gamma 90.00
_cell_formula_units_Z 4
_cell_length_a 12.5727(5)
_cell_length_b 16.8834(8)
_cell_length_c 9.4789(3)
_cell_measurement_temperature 173(2)
_cell_volume 2012.09(14)
_diffrn_ambient_temperature 173(2)
_exptl_crystal_density_diffrn 2.065
_cod_depositor_comments
;
 Added full bibliography and corrected the author names.
 
 Antanas Vaitkus,
 2019-04-05
;
_cod_database_code 4100649

loop_
_symmetry_equiv_pos_as_xyz
'x, y, z'
'-x, -y, z+1/2'
'-x, y, z+1/2'
'x, -y, z'
'x+1/2, y+1/2, z'
'-x+1/2, -y+1/2, z+1/2'
'-x+1/2, y+1/2, z+1/2'
'x+1/2, -y+1/2, z'

loop_
_atom_site_label
_atom_site_type_symbol
_atom_site_fract_x
_atom_site_fract_y
_atom_site_fract_z
_atom_site_U_iso_or_equiv
_atom_site_adp_type
_atom_site_occupancy
_atom_site_symmetry_multiplicity
_atom_site_calc_flag
_atom_site_refinement_flags
_atom_site_disorder_assembly
_atom_site_disorder_group
C2 C 0.8655(3) 0.0412(3) -0.2094(5) 0.0157(11) Uani 1 1 d . . .
C3 C 0.8732(5) 0.0822(3) -0.3345(5) 0.0197(12) Uani 1 1 d . . .
H3 H 0.8735 0.1385 -0.3342 0.024 Uiso 1 1 calc R . .
C4 C 0.8807(5) 0.0410(4) -0.4620(6) 0.0236(13) Uani 1 1 d . . .
H4 H 0.8857 0.0692 -0.5485 0.028 Uiso 1 1 calc R . .
C8 C 0.8998(4) 0.1437(3) -0.0494(5) 0.0179(11) Uani 1 1 d . . .
H8 H 0.9492 0.1615 -0.1182 0.021 Uiso 1 1 calc R . .
C9 C 0.8864(4) 0.1927(3) 0.0747(5) 0.0200(13) Uani 1 1 d . . .
C10 C 0.7977(5) 0.1836(4) 0.1660(6) 0.0286(13) Uani 1 1 d . . .
C11 C 0.7881(5) 0.2355(4) 0.2808(6) 0.0324(14) Uani 1 1 d . . .
H11 H 0.7287 0.2308 0.3421 0.039 Uiso 1 1 calc R . .
C12 C 0.8630(5) 0.2929(4) 0.3064(6) 0.0383(17) Uani 1 1 d . . .
H12 H 0.8547 0.3270 0.3854 0.046 Uiso 1 1 calc R . .
C13 C 0.9508(5) 0.3019(4) 0.2187(6) 0.0341(14) Uani 1 1 d . . .
H13 H 1.0026 0.3416 0.2373 0.041 Uiso 1 1 calc R . .
C14 C 0.9610(4) 0.2524(3) 0.1047(11) 0.0286(11) Uani 1 1 d . . .
H14 H 1.0205 0.2587 0.0440 0.034 Uiso 1 1 calc R . .
C101 C 0.6192(6) 0.0000 0.4458(10) 0.0250(19) Uani 1 2 d S . .
C102 C 0.6056(5) 0.0000 0.6048(12) 0.0274(15) Uani 1 2 d S . .
H10A H 0.6587 -0.0351 0.6474 0.041 Uiso 0.50 1 calc PR . .
H10B H 0.5341 -0.0188 0.6287 0.041 Uiso 0.50 1 calc PR . .
H10C H 0.6152 0.0539 0.6409 0.041 Uiso 0.50 1 calc PR . .
N7 N 0.8517(3) 0.0792(3) -0.0750(4) 0.0165(9) Uani 1 1 d . . .
N100 N 0.6312(5) 0.0000 0.3311(7) 0.0351(19) Uani 1 2 d S . .
O1 O 0.8595(4) 0.0000 0.2086(5) 0.0218(13) Uani 1 2 d S . .
O2 O 0.6320(4) 0.0000 -0.0138(6) 0.0269(14) Uani 1 2 d S . .
O10 O 0.7226(3) 0.1297(2) 0.1415(3) 0.0262(9) Uani 1 1 d . . .
U1 U 0.744343(16) 0.0000 0.10086(12) 0.01952(9) Uani 1 2 d S . .

loop_
_atom_site_aniso_label
_atom_site_aniso_U_11
_atom_site_aniso_U_22
_atom_site_aniso_U_33
_atom_site_aniso_U_23
_atom_site_aniso_U_13
_atom_site_aniso_U_12
C2 0.009(2) 0.026(3) 0.012(2) -0.001(2) 0.0016(19) -0.002(2)
C3 0.016(3) 0.021(3) 0.022(3) -0.001(2) 0.001(2) 0.000(3)
C4 0.019(3) 0.038(4) 0.013(3) 0.010(3) 0.000(2) 0.001(3)
C8 0.017(3) 0.022(3) 0.014(3) 0.003(2) -0.001(2) 0.006(2)
C9 0.030(3) 0.022(3) 0.009(3) 0.003(2) -0.004(2) 0.009(2)
C10 0.035(3) 0.024(3) 0.027(3) -0.003(2) -0.006(3) 0.012(3)
C11 0.040(3) 0.035(4) 0.022(3) -0.005(3) 0.000(3) 0.017(3)
C12 0.058(4) 0.033(4) 0.024(3) -0.012(3) -0.011(3) 0.022(3)
C13 0.049(4) 0.023(3) 0.030(3) -0.003(3) -0.011(3) 0.005(3)
C14 0.037(2) 0.024(3) 0.025(3) 0.002(4) -0.008(6) 0.003(2)
C101 0.014(4) 0.022(5) 0.039(6) 0.000 0.003(4) 0.000
C102 0.030(3) 0.040(4) 0.012(3) 0.000 0.006(6) 0.000
N7 0.019(2) 0.021(3) 0.010(2) -0.0005(17) 0.0027(17) 0.0035(19)
N100 0.030(4) 0.063(6) 0.012(4) 0.000 0.012(3) 0.000
O1 0.021(3) 0.040(4) 0.004(3) 0.000 -0.001(2) 0.000
O2 0.016(3) 0.037(4) 0.027(4) 0.000 -0.004(2) 0.000
O10 0.0279(18) 0.030(2) 0.020(2) -0.0021(14) 0.0042(15) 0.0080(17)
U1 0.01513(13) 0.03068(14) 0.01275(12) 0.000 0.0022(2) 0.000

loop_
_geom_bond_atom_site_label_1
_geom_bond_atom_site_label_2
_geom_bond_distance
_geom_bond_site_symmetry_2
_geom_bond_publ_flag
C2 C3 1.377(7) . ?
C2 C2 1.391(10) 4 ?
C2 N7 1.436(6) . ?
C3 C4 1.398(7) . ?
C4 C4 1.384(13) 4 ?
C8 N7 1.269(7) . ?
C8 C9 1.448(7) . ?
C9 C14 1.405(7) . ?
C9 C10 1.420(7) . ?
C10 O10 1.331(7) . ?
C10 C11 1.401(8) . ?
C11 C12 1.373(9) . ?
C12 C13 1.390(9) . ?
C13 C14 1.373(11) . ?
C101 N100 1.099(10) . ?
C101 C102 1.516(13) . ?
N7 U1 2.528(4) . ?
N100 U1 2.605(7) . ?
O1 U1 1.772(5) . ?
O2 U1 1.783(5) . ?
O10 U1 2.241(4) . ?
U1 O10 2.241(4) 4 ?
U1 N7 2.528(4) 4 ?
